data_1564694
loop_
_publ_author_name
'Chen, Ya'
'Zhu, Kun'
'Huang, Qingqin'
'Lu, Yixin'

_publ_section_title
;
 Regiodivergent Sulfonylarylations of 1,3-Enynes via Nickel/Photoredox
 Dual Catalysis
;
_journal_name_full 'Chemical Science'
_journal_paper_doi 10.1039/D1SC04320J
_journal_year 2021
_chemical_formula_sum 'C35 H33 Cl O3 S'
_chemical_formula_weight 569.12
_space_group_crystal_system monoclinic
_space_group_IT_number 14
_space_group_name_Hall '-P 2ybc'
_space_group_name_H-M_alt 'P 1 21/c 1'
_atom_sites_solution_hydrogens geom
_atom_sites_solution_primary Dual-space
_audit_creation_method SHELXL-2016/6
_audit_update_record
;
2020-12-27 deposited with the CCDC.	2021-09-20 downloaded from the CCDC.
;
_cell_angle_alpha 90
_cell_angle_beta 113.3930(10)
_cell_angle_gamma 90
_cell_formula_units_Z 4
_cell_length_a 11.6577(3)
_cell_length_b 27.6265(8)
_cell_length_c 10.2389(3)
_cell_measurement_reflns_used 9910
_cell_measurement_temperature 100(2)
_cell_measurement_theta_max 69.97
_cell_measurement_theta_min 3.20
_cell_volume 3026.51(15)
_computing_cell_refinement 'APEX3 v2016.1-0 (Bruker AXS)'
_computing_data_collection 'APEX3 (Bruker AXS)'
_computing_data_reduction 'SAINT V8.32B (Bruker AXS Inc., 2014)'
_computing_molecular_graphics 'Bruker SHELXTL'
_computing_publication_material 'Bruker SHELXTL'
_computing_structure_refinement 'SHELXL--2014 (Sheldrick 2014)'
_computing_structure_solution 'SHELXT--(Sheldrick 2015)'
_diffrn_ambient_temperature 100(2)
_diffrn_measured_fraction_theta_full 0.998
_diffrn_measured_fraction_theta_max 0.995
_diffrn_measurement_device_type 'Bruker D8 Venture'
_diffrn_measurement_method '\f and \w scans'
_diffrn_radiation_type CuK\a
_diffrn_radiation_wavelength 1.54178
_diffrn_reflns_av_R_equivalents 0.0358
_diffrn_reflns_av_unetI/netI 0.0276
_diffrn_reflns_Laue_measured_fraction_full 0.998
_diffrn_reflns_Laue_measured_fraction_max 0.995
_diffrn_reflns_limit_h_max 13
_diffrn_reflns_limit_h_min -14
_diffrn_reflns_limit_k_max 31
_diffrn_reflns_limit_k_min -33
_diffrn_reflns_limit_l_max 12
_diffrn_reflns_limit_l_min -12
_diffrn_reflns_number 22521
_diffrn_reflns_point_group_measured_fraction_full 0.998
_diffrn_reflns_point_group_measured_fraction_max 0.995
_diffrn_reflns_theta_full 67.679
_diffrn_reflns_theta_max 69.966
_diffrn_reflns_theta_min 3.199
_exptl_absorpt_coefficient_mu 2.021
_exptl_absorpt_correction_T_max 0.7533
_exptl_absorpt_correction_T_min 0.5957
_exptl_absorpt_correction_type multi-scan
_exptl_absorpt_process_details 'Sadabs, (Sheldrick 2012)'
_exptl_crystal_colour Yellow
_exptl_crystal_density_diffrn 1.249
_exptl_crystal_density_meas ?
_exptl_crystal_density_method 'Not Measured'
_exptl_crystal_description Block
_exptl_crystal_F_000 1200
_exptl_crystal_size_max 0.627
_exptl_crystal_size_mid 0.323
_exptl_crystal_size_min 0.266
_refine_diff_density_max 0.701
_refine_diff_density_min -0.377
_refine_diff_density_rms 0.052
_refine_ls_extinction_method none
_refine_ls_goodness_of_fit_ref 1.067
_refine_ls_hydrogen_treatment constr
_refine_ls_matrix_type full
_refine_ls_number_parameters 395
_refine_ls_number_reflns 5717
_refine_ls_number_restraints 39
_refine_ls_restrained_S_all 1.085
_refine_ls_R_factor_all 0.0508
_refine_ls_R_factor_gt 0.0478
_refine_ls_shift/su_max 0.001
_refine_ls_shift/su_mean 0.000
_refine_ls_structure_factor_coef Fsqd
_refine_ls_weighting_details 'w=1/[\s^2^(Fo^2^)+(0.0605P)^2^+1.9718P] where P=(Fo^2^+2Fc^2^)/3'
_refine_ls_weighting_scheme calc
_refine_ls_wR_factor_gt 0.1256
_refine_ls_wR_factor_ref 0.1279
_reflns_Friedel_coverage 0.000
_reflns_number_gt 5295
_reflns_number_total 5717
_reflns_threshold_expression 'I > 2\s(I)'
_cod_data_source_file d1sc04320j2.cif
_cod_data_source_block K482
_cod_depositor_comments
;
The following automatic conversions were performed:

data item '_exptl_absorpt_correction_type' value 'Multi-scan' was
changed to 'multi-scan' in accordance with the
/home/data/users/saulius/crontab/automatic-downloads/rss-feeds/RSC/lib/dictionaries/cif_core.dic
dictionary named 'cif_core.dic' version 2.4.2 last updated on
2011-04-26.

data item '_exptl_crystal_density_meas' value 'Not Measured' was
changed to '?' -- the value is perceived as not measured.

Automatic conversion script
Id: cif_fix_values 7556 2019-12-06 15:28:31Z antanas 
;
_cod_original_sg_symbol_H-M 'P 21/c'
_cod_database_code 1564694
_shelx_shelxl_version_number 2016/6
_shelx_space_group_comment
; 
The symmetry employed for this shelxl refinement is uniquely defined 
by the following loop, which should always be used as a source of 
symmetry information in preference to the above space-group names. 
They are only intended as comments. 
;
_computing_bruker_data_scaling 'SADABS V2012/1 (Bruker AXS Inc.)'

loop_
_space_group_symop_operation_xyz
'x, y, z'
'-x, y+1/2, -z+1/2'
'-x, -y, -z'
'x, -y-1/2, z-1/2'

loop_
_atom_site_label
_atom_site_type_symbol
_atom_site_fract_x
_atom_site_fract_y
_atom_site_fract_z
_atom_site_U_iso_or_equiv
_atom_site_adp_type
_atom_site_occupancy
_atom_site_site_symmetry_order
_atom_site_calc_flag
_atom_site_refinement_flags_posn
_atom_site_refinement_flags_adp
_atom_site_refinement_flags_occupancy
_atom_site_disorder_assembly
_atom_site_disorder_group
Cl1 Cl 0.07917(5) 0.54570(2) 0.09891(6) 0.05049(17) Uani 1 1 d . . . . .
S1 S 0.41449(4) 0.74245(2) 0.61849(5) 0.03032(14) Uani 1 1 d . . . . .
O1 O 0.61986(19) 0.51671(7) 1.3510(2) 0.0612(5) Uani 1 1 d . . . . .
O2 O 0.43457(14) 0.72491(6) 0.75853(14) 0.0385(3) Uani 1 1 d . . . . .
O3 O 0.44179(14) 0.79244(5) 0.60286(17) 0.0412(3) Uani 1 1 d . . . . .
C1 C 0.5581(2) 0.54561(8) 1.2625(3) 0.0443(5) Uani 1 1 d . . . . .
H1 H 0.491631 0.561278 1.277038 0.053 Uiso 1 1 calc R U . . .
C2 C 0.57837(19) 0.55833(8) 1.1334(2) 0.0365(4) Uani 1 1 d . . . . .
C3 C 0.6646(2) 0.53323(8) 1.0963(3) 0.0447(5) Uani 1 1 d . . . . .
H3 H 0.708530 0.506499 1.152201 0.054 Uiso 1 1 calc R U . . .
C4 C 0.6863(2) 0.54708(8) 0.9786(2) 0.0423(5) Uani 1 1 d . . . . .
H4 H 0.745278 0.529707 0.954103 0.051 Uiso 1 1 calc R U . . .
C5 C 0.62258(18) 0.58645(7) 0.8947(2) 0.0323(4) Uani 1 1 d . . . . .
C6 C 0.53509(18) 0.61123(7) 0.9313(2) 0.0330(4) Uani 1 1 d . . . . .
H6 H 0.490661 0.637851 0.875294 0.040 Uiso 1 1 calc R U . . .
C7 C 0.51287(18) 0.59710(7) 1.0492(2) 0.0343(4) Uani 1 1 d . . . . .
H7 H 0.452638 0.613919 1.072833 0.041 Uiso 1 1 calc R U . . .
C8 C 0.64945(18) 0.60169(7) 0.7700(2) 0.0322(4) Uani 1 1 d . . . . .
C9 C 0.77083(19) 0.58524(8) 0.7619(2) 0.0358(4) Uani 1 1 d . . . . .
H9A H 0.765330 0.550117 0.741166 0.043 Uiso 1 1 calc R U . . .
H9B H 0.840032 0.590237 0.855962 0.043 Uiso 1 1 calc R U . . .
C10 C 0.8017(2) 0.61171(9) 0.6494(2) 0.0427(5) Uani 1 1 d . . . . .
H10A H 0.739997 0.602672 0.553685 0.051 Uiso 1 1 calc R U . . .
H10B H 0.795290 0.647052 0.661017 0.051 Uiso 1 1 calc R U . . .
C11 C 0.9315(2) 0.59969(8) 0.6600(2) 0.0413(5) Uani 1 1 d . . . . .
C12 C 0.9501(3) 0.56872(9) 0.5641(3) 0.0532(6) Uani 1 1 d . . . . .
H12 H 0.880380 0.555127 0.488354 0.064 Uiso 1 1 calc R U . . .
C13 C 1.0719(3) 0.55735(10) 0.5787(4) 0.0642(8) Uani 1 1 d . . . . .
H13 H 1.084108 0.536130 0.512315 0.077 Uiso 1 1 calc R U . . .
C14 C 1.1733(3) 0.57653(9) 0.6876(3) 0.0581(7) Uani 1 1 d . . . . .
H14 H 1.255439 0.568606 0.696597 0.070 Uiso 1 1 calc R U . . .
C15 C 1.1561(2) 0.60735(10) 0.7840(3) 0.0535(6) Uani 1 1 d . . . . .
H15 H 1.226139 0.620625 0.860075 0.064 Uiso 1 1 calc R U . . .
C16 C 1.0357(2) 0.61886(9) 0.7694(2) 0.0466(5) Uani 1 1 d . . . . .
H16 H 1.024350 0.640354 0.835655 0.056 Uiso 1 1 calc R U . . .
C17 C 0.57085(18) 0.62865(7) 0.6686(2) 0.0327(4) Uani 1 1 d . . . . .
C18 C 0.49269(17) 0.65284(7) 0.55809(19) 0.0291(4) Uani 1 1 d . . . . .
C19 C 0.39159(17) 0.62679(7) 0.44147(19) 0.0282(4) Uani 1 1 d . . . . .
C20 C 0.32771(19) 0.64742(7) 0.3076(2) 0.0339(4) Uani 1 1 d . . . . .
H20 H 0.349726 0.678966 0.288611 0.041 Uiso 1 1 calc R U . . .
C21 C 0.2327(2) 0.62254(8) 0.2020(2) 0.0374(5) Uani 1 1 d . . . . .
H21 H 0.189809 0.636847 0.111148 0.045 Uiso 1 1 calc R U . . .
C22 C 0.20085(19) 0.57673(7) 0.2300(2) 0.0354(4) Uani 1 1 d . . . . .
C23 C 0.26376(19) 0.55500(7) 0.3612(2) 0.0353(4) Uani 1 1 d . . . . .
H23 H 0.241700 0.523349 0.379185 0.042 Uiso 1 1 calc R U . . .
C24 C 0.35910(19) 0.58004(7) 0.4654(2) 0.0320(4) Uani 1 1 d . . . . .
H24 H 0.403318 0.565119 0.555086 0.038 Uiso 1 1 calc R U . . .
C25 C 0.50808(18) 0.70706(7) 0.5521(2) 0.0303(4) Uani 1 1 d . . . . .
H25A H 0.487443 0.716426 0.451951 0.036 Uiso 1 1 calc R U . . .
H25B H 0.597016 0.715236 0.607307 0.036 Uiso 1 1 calc R U . . .
C26 C 0.25878(18) 0.73057(7) 0.5044(2) 0.0297(4) Uani 1 1 d . . . . .
C27 C 0.2034(2) 0.75727(8) 0.3805(2) 0.0375(5) Uani 1 1 d . . . . .
H27 H 0.247420 0.783049 0.359797 0.045 Uiso 1 1 calc R U . . .
C28 C 0.0832(2) 0.74590(9) 0.2876(2) 0.0449(5) Uani 1 1 d . . . . .
H28 H 0.044848 0.764187 0.202704 0.054 Uiso 1 1 calc R U . . .
C29 C 0.0168(2) 0.70806(9) 0.3159(2) 0.0441(5) Uani 1 1 d . . . . .
C30 C 0.0748(2) 0.68227(8) 0.4417(2) 0.0410(5) Uani 1 1 d . . . . .
H30 H 0.030730 0.656758 0.463592 0.049 Uiso 1 1 calc R U . . .
C31 C 0.19495(19) 0.69293(7) 0.5354(2) 0.0346(4) Uani 1 1 d . . . . .
H31 H 0.233598 0.674673 0.620303 0.042 Uiso 1 1 calc R U . . .
C32 C -0.1143(2) 0.69441(11) 0.2102(3) 0.0618(7) Uani 1 1 d . . . . .
C33 C -0.1908(5) 0.7378(2) 0.1661(7) 0.0695(12) Uani 0.510(3) 1 d D U P A 1
H33A H -0.153363 0.760175 0.119902 0.104 Uiso 0.510(3) 1 calc R U P A 1
H33B H -0.195542 0.753475 0.249697 0.104 Uiso 0.510(3) 1 calc R U P A 1
H33C H -0.275101 0.728994 0.099041 0.104 Uiso 0.510(3) 1 calc R U P A 1
C34 C -0.0933(4) 0.6771(2) 0.0630(5) 0.0573(11) Uani 0.510(3) 1 d D U P A 1
H34A H -0.174655 0.670135 -0.013677 0.086 Uiso 0.510(3) 1 calc R U P A 1
H34B H -0.041284 0.647880 0.084025 0.086 Uiso 0.510(3) 1 calc R U P A 1
H34C H -0.051911 0.703082 0.033160 0.086 Uiso 0.510(3) 1 calc R U P A 1
C35 C -0.1649(5) 0.6507(3) 0.2517(7) 0.0705(12) Uani 0.510(3) 1 d D U P A 1
H35A H -0.245348 0.642209 0.175705 0.106 Uiso 0.510(3) 1 calc R U P A 1
H35B H -0.176819 0.657211 0.339586 0.106 Uiso 0.510(3) 1 calc R U P A 1
H35C H -0.106200 0.623812 0.267283 0.106 Uiso 0.510(3) 1 calc R U P A 1
C33A C -0.1738(5) 0.7256(3) 0.0855(7) 0.0652(12) Uani 0.490(3) 1 d D U P A 2
H33D H -0.129727 0.722438 0.021938 0.098 Uiso 0.490(3) 1 calc R U P A 2
H33E H -0.170120 0.759380 0.116428 0.098 Uiso 0.490(3) 1 calc R U P A 2
H33F H -0.261253 0.715956 0.034821 0.098 Uiso 0.490(3) 1 calc R U P A 2
C34A C -0.1203(5) 0.6410(2) 0.1796(7) 0.0689(12) Uani 0.490(3) 1 d D U P A 2
H34D H -0.206740 0.631750 0.121014 0.103 Uiso 0.490(3) 1 calc R U P A 2
H34E H -0.090936 0.622926 0.269376 0.103 Uiso 0.490(3) 1 calc R U P A 2
H34F H -0.067045 0.633385 0.128487 0.103 Uiso 0.490(3) 1 calc R U P A 2
C35A C -0.2109(5) 0.7001(3) 0.2983(6) 0.0635(11) Uani 0.490(3) 1 d D U P A 2
H35D H -0.294394 0.688191 0.237857 0.095 Uiso 0.490(3) 1 calc R U P A 2
H35E H -0.216252 0.734266 0.321203 0.095 Uiso 0.490(3) 1 calc R U P A 2
H35F H -0.177566 0.681179 0.386415 0.095 Uiso 0.490(3) 1 calc R U P A 2

loop_
_atom_site_aniso_label
_atom_site_aniso_U_11
_atom_site_aniso_U_22
_atom_site_aniso_U_33
_atom_site_aniso_U_23
_atom_site_aniso_U_13
_atom_site_aniso_U_12
Cl1 0.0419(3) 0.0411(3) 0.0513(3) -0.0118(2) 0.0003(2) 0.0004(2)
S1 0.0302(2) 0.0301(2) 0.0311(2) -0.00489(17) 0.01257(19) -0.00203(17)
O1 0.0798(13) 0.0562(11) 0.0627(11) 0.0264(9) 0.0443(10) 0.0205(9)
O2 0.0391(8) 0.0475(9) 0.0288(7) -0.0060(6) 0.0134(6) 0.0001(6)
O3 0.0405(8) 0.0301(7) 0.0538(9) -0.0080(6) 0.0197(7) -0.0050(6)
C1 0.0503(13) 0.0430(12) 0.0491(13) 0.0098(10) 0.0297(11) 0.0062(10)
C2 0.0376(11) 0.0353(10) 0.0404(11) 0.0043(9) 0.0194(9) 0.0010(8)
C3 0.0537(13) 0.0391(12) 0.0488(12) 0.0142(10) 0.0284(11) 0.0157(10)
C4 0.0467(12) 0.0407(12) 0.0476(12) 0.0092(9) 0.0273(10) 0.0145(9)
C5 0.0314(10) 0.0337(10) 0.0312(9) 0.0008(8) 0.0119(8) 0.0026(8)
C6 0.0277(9) 0.0357(10) 0.0327(9) 0.0031(8) 0.0090(8) 0.0038(8)
C7 0.0286(9) 0.0369(10) 0.0390(10) 0.0017(8) 0.0153(8) 0.0026(8)
C8 0.0322(10) 0.0326(10) 0.0314(9) -0.0017(8) 0.0122(8) 0.0022(8)
C9 0.0367(11) 0.0373(11) 0.0355(10) 0.0016(8) 0.0165(9) 0.0062(8)
C10 0.0412(12) 0.0508(13) 0.0398(11) 0.0076(10) 0.0201(9) 0.0104(10)
C11 0.0459(12) 0.0428(12) 0.0440(11) 0.0111(9) 0.0270(10) 0.0085(9)
C12 0.0620(16) 0.0452(13) 0.0698(16) -0.0062(12) 0.0446(14) -0.0060(11)
C13 0.078(2) 0.0427(14) 0.102(2) -0.0046(14) 0.0680(19) 0.0008(13)
C14 0.0564(16) 0.0442(13) 0.092(2) 0.0233(14) 0.0487(16) 0.0127(12)
C15 0.0434(13) 0.0652(16) 0.0560(14) 0.0222(12) 0.0239(11) 0.0074(11)
C16 0.0457(13) 0.0566(14) 0.0403(11) 0.0100(10) 0.0200(10) 0.0081(11)
C17 0.0341(10) 0.0341(10) 0.0313(9) -0.0026(8) 0.0145(8) 0.0000(8)
C18 0.0304(9) 0.0309(10) 0.0280(9) 0.0008(7) 0.0136(7) 0.0019(7)
C19 0.0307(9) 0.0297(9) 0.0268(9) -0.0001(7) 0.0140(7) 0.0028(7)
C20 0.0418(11) 0.0304(10) 0.0298(9) 0.0010(8) 0.0146(8) 0.0008(8)
C21 0.0435(11) 0.0365(11) 0.0280(9) -0.0004(8) 0.0096(8) 0.0061(9)
C22 0.0344(10) 0.0332(10) 0.0352(10) -0.0085(8) 0.0101(8) 0.0010(8)
C23 0.0368(10) 0.0303(10) 0.0403(10) -0.0012(8) 0.0168(9) -0.0009(8)
C24 0.0358(10) 0.0311(10) 0.0300(9) 0.0031(7) 0.0138(8) 0.0026(8)
C25 0.0285(9) 0.0315(10) 0.0317(9) -0.0006(7) 0.0128(7) -0.0010(7)
C26 0.0287(9) 0.0312(10) 0.0303(9) -0.0031(7) 0.0127(8) -0.0013(7)
C27 0.0378(11) 0.0351(11) 0.0403(11) 0.0058(8) 0.0162(9) 0.0001(8)
C28 0.0438(12) 0.0465(13) 0.0372(11) 0.0073(9) 0.0085(9) 0.0058(10)
C29 0.0337(11) 0.0479(13) 0.0450(12) -0.0080(10) 0.0095(9) -0.0017(9)
C30 0.0368(11) 0.0413(12) 0.0448(11) -0.0029(9) 0.0161(9) -0.0085(9)
C31 0.0364(10) 0.0347(10) 0.0348(10) 0.0003(8) 0.0163(8) -0.0026(8)
C32 0.0389(13) 0.0629(17) 0.0609(16) -0.0113(13) -0.0043(12) -0.0003(12)
C33 0.0332(18) 0.093(3) 0.067(2) -0.023(2) 0.0030(18) 0.0102(18)
C34 0.0331(17) 0.074(2) 0.054(2) -0.0205(18) 0.0048(16) 0.0039(17)
C35 0.0378(19) 0.092(3) 0.068(2) -0.010(2) 0.0064(17) -0.0175(19)
C33A 0.0360(18) 0.089(3) 0.058(2) -0.017(2) 0.0054(17) 0.0046(19)
C34A 0.0387(19) 0.080(2) 0.068(2) -0.022(2) -0.0007(18) -0.0013(19)
C35A 0.0279(17) 0.088(3) 0.067(2) -0.012(2) 0.0106(16) -0.0044(18)

loop_
_atom_type_symbol
_atom_type_description
_atom_type_scat_dispersion_real
_atom_type_scat_dispersion_imag
_atom_type_scat_source
C C 0.0181 0.0091 'International Tables Vol C Tables 4.2.6.8 and 6.1.1.4'
H H 0.0000 0.0000 'International Tables Vol C Tables 4.2.6.8 and 6.1.1.4'
Cl Cl 0.3639 0.7018 'International Tables Vol C Tables 4.2.6.8 and 6.1.1.4'
O O 0.0492 0.0322 'International Tables Vol C Tables 4.2.6.8 and 6.1.1.4'
S S 0.3331 0.5567 'International Tables Vol C Tables 4.2.6.8 and 6.1.1.4'

loop_
_geom_angle_atom_site_label_1
_geom_angle_atom_site_label_2
_geom_angle_atom_site_label_3
_geom_angle
_geom_angle_site_symmetry_1
_geom_angle_site_symmetry_3
_geom_angle_publ_flag
O3 S1 O2 118.49(9) . . ?
O3 S1 C26 108.72(9) . . ?
O2 S1 C26 108.39(9) . . ?
O3 S1 C25 106.67(9) . . ?
O2 S1 C25 108.17(9) . . ?
C26 S1 C25 105.70(9) . . ?
O1 C1 C2 124.8(2) . . ?
O1 C1 H1 117.6 . . ?
C2 C1 H1 117.6 . . ?
C3 C2 C7 119.39(19) . . ?
C3 C2 C1 121.02(19) . . ?
C7 C2 C1 119.56(19) . . ?
C4 C3 C2 120.2(2) . . ?
C4 C3 H3 119.9 . . ?
C2 C3 H3 119.9 . . ?
C3 C4 C5 120.87(19) . . ?
C3 C4 H4 119.6 . . ?
C5 C4 H4 119.6 . . ?
C6 C5 C4 118.79(18) . . ?
C6 C5 C8 121.01(17) . . ?
C4 C5 C8 120.20(18) . . ?
C7 C6 C5 120.24(18) . . ?
C7 C6 H6 119.9 . . ?
C5 C6 H6 119.9 . . ?
C6 C7 C2 120.51(19) . . ?
C6 C7 H7 119.7 . . ?
C2 C7 H7 119.7 . . ?
C17 C8 C5 121.34(18) . . ?
C17 C8 C9 120.05(18) . . ?
C5 C8 C9 118.61(17) . . ?
C8 C9 C10 113.73(17) . . ?
C8 C9 H9A 108.8 . . ?
C10 C9 H9A 108.8 . . ?
C8 C9 H9B 108.8 . . ?
C10 C9 H9B 108.8 . . ?
H9A C9 H9B 107.7 . . ?
C11 C10 C9 111.75(18) . . ?
C11 C10 H10A 109.3 . . ?
C9 C10 H10A 109.3 . . ?
C11 C10 H10B 109.3 . . ?
C9 C10 H10B 109.3 . . ?
H10A C10 H10B 107.9 . . ?
C12 C11 C16 118.3(2) . . ?
C12 C11 C10 121.3(2) . . ?
C16 C11 C10 120.4(2) . . ?
C11 C12 C13 120.0(3) . . ?
C11 C12 H12 120.0 . . ?
C13 C12 H12 120.0 . . ?
C14 C13 C12 120.7(3) . . ?
C14 C13 H13 119.7 . . ?
C12 C13 H13 119.7 . . ?
C13 C14 C15 119.9(2) . . ?
C13 C14 H14 120.1 . . ?
C15 C14 H14 120.1 . . ?
C14 C15 C16 119.5(3) . . ?
C14 C15 H15 120.2 . . ?
C16 C15 H15 120.2 . . ?
C15 C16 C11 121.6(2) . . ?
C15 C16 H16 119.2 . . ?
C11 C16 H16 119.2 . . ?
C8 C17 C18 174.6(2) . . ?
C17 C18 C19 120.06(18) . . ?
C17 C18 C25 118.94(17) . . ?
C19 C18 C25 121.00(16) . . ?
C24 C19 C20 118.34(18) . . ?
C24 C19 C18 119.37(16) . . ?
C20 C19 C18 122.29(17) . . ?
C21 C20 C19 120.89(19) . . ?
C21 C20 H20 119.6 . . ?
C19 C20 H20 119.6 . . ?
C22 C21 C20 119.39(18) . . ?
C22 C21 H21 120.3 . . ?
C20 C21 H21 120.3 . . ?
C21 C22 C23 121.07(19) . . ?
C21 C22 Cl1 119.64(16) . . ?
C23 C22 Cl1 119.29(16) . . ?
C24 C23 C22 119.05(19) . . ?
C24 C23 H23 120.5 . . ?
C22 C23 H23 120.5 . . ?
C23 C24 C19 121.24(18) . . ?
C23 C24 H24 119.4 . . ?
C19 C24 H24 119.4 . . ?
C18 C25 S1 115.20(13) . . ?
C18 C25 H25A 108.5 . . ?
S1 C25 H25A 108.5 . . ?
C18 C25 H25B 108.5 . . ?
S1 C25 H25B 108.5 . . ?
H25A C25 H25B 107.5 . . ?
C27 C26 C31 120.74(19) . . ?
C27 C26 S1 119.50(15) . . ?
C31 C26 S1 119.67(15) . . ?
C28 C27 C26 119.1(2) . . ?
C28 C27 H27 120.5 . . ?
C26 C27 H27 120.5 . . ?
C27 C28 C29 121.4(2) . . ?
C27 C28 H28 119.3 . . ?
C29 C28 H28 119.3 . . ?
C30 C29 C28 118.0(2) . . ?
C30 C29 C32 120.8(2) . . ?
C28 C29 C32 121.2(2) . . ?
C31 C30 C29 121.4(2) . . ?
C31 C30 H30 119.3 . . ?
C29 C30 H30 119.3 . . ?
C30 C31 C26 119.35(19) . . ?
C30 C31 H31 120.3 . . ?
C26 C31 H31 120.3 . . ?
C33 C32 C35 119.7(4) . . ?
C33A C32 C34A 115.4(4) . . ?
C33 C32 C29 109.5(3) . . ?
C33A C32 C29 117.8(3) . . ?
C35 C32 C29 113.5(3) . . ?
C34A C32 C29 109.9(3) . . ?
C33 C32 C34 104.2(4) . . ?
C35 C32 C34 103.9(4) . . ?
C29 C32 C34 104.1(3) . . ?
C33A C32 C35A 102.8(4) . . ?
C34A C32 C35A 102.4(4) . . ?
C29 C32 C35A 106.7(3) . . ?
C32 C33 H33A 109.5 . . ?
C32 C33 H33B 109.5 . . ?
H33A C33 H33B 109.5 . . ?
C32 C33 H33C 109.5 . . ?
H33A C33 H33C 109.5 . . ?
H33B C33 H33C 109.5 . . ?
C32 C34 H34A 109.5 . . ?
C32 C34 H34B 109.5 . . ?
H34A C34 H34B 109.5 . . ?
C32 C34 H34C 109.5 . . ?
H34A C34 H34C 109.5 . . ?
H34B C34 H34C 109.5 . . ?
C32 C35 H35A 109.5 . . ?
C32 C35 H35B 109.5 . . ?
H35A C35 H35B 109.5 . . ?
C32 C35 H35C 109.5 . . ?
H35A C35 H35C 109.5 . . ?
H35B C35 H35C 109.5 . . ?
C32 C33A H33D 109.5 . . ?
C32 C33A H33E 109.5 . . ?
H33D C33A H33E 109.5 . . ?
C32 C33A H33F 109.5 . . ?
H33D C33A H33F 109.5 . . ?
H33E C33A H33F 109.5 . . ?
C32 C34A H34D 109.5 . . ?
C32 C34A H34E 109.5 . . ?
H34D C34A H34E 109.5 . . ?
C32 C34A H34F 109.5 . . ?
H34D C34A H34F 109.5 . . ?
H34E C34A H34F 109.5 . . ?
C32 C35A H35D 109.5 . . ?
C32 C35A H35E 109.5 . . ?
H35D C35A H35E 109.5 . . ?
C32 C35A H35F 109.5 . . ?
H35D C35A H35F 109.5 . . ?
H35E C35A H35F 109.5 . . ?

loop_
_geom_bond_atom_site_label_1
_geom_bond_atom_site_label_2
_geom_bond_distance
_geom_bond_site_symmetry_2
_geom_bond_publ_flag
Cl1 C22 1.743(2) . ?
S1 O3 1.4404(15) . ?
S1 O2 1.4418(15) . ?
S1 C26 1.7560(19) . ?
S1 C25 1.7881(19) . ?
O1 C1 1.208(3) . ?
C1 C2 1.474(3) . ?
C1 H1 0.9500 . ?
C2 C3 1.392(3) . ?
C2 C7 1.397(3) . ?
C3 C4 1.381(3) . ?
C3 H3 0.9500 . ?
C4 C5 1.402(3) . ?
C4 H4 0.9500 . ?
C5 C6 1.398(3) . ?
C5 C8 1.492(3) . ?
C6 C7 1.387(3) . ?
C6 H6 0.9500 . ?
C7 H7 0.9500 . ?
C8 C17 1.310(3) . ?
C8 C9 1.519(3) . ?
C9 C10 1.524(3) . ?
C9 H9A 0.9900 . ?
C9 H9B 0.9900 . ?
C10 C11 1.510(3) . ?
C10 H10A 0.9900 . ?
C10 H10B 0.9900 . ?
C11 C12 1.383(3) . ?
C11 C16 1.389(4) . ?
C12 C13 1.403(4) . ?
C12 H12 0.9500 . ?
C13 C14 1.370(5) . ?
C13 H13 0.9500 . ?
C14 C15 1.378(4) . ?
C14 H14 0.9500 . ?
C15 C16 1.387(3) . ?
C15 H15 0.9500 . ?
C16 H16 0.9500 . ?
C17 C18 1.319(3) . ?
C18 C19 1.488(3) . ?
C18 C25 1.513(3) . ?
C19 C24 1.395(3) . ?
C19 C20 1.396(3) . ?
C20 C21 1.385(3) . ?
C20 H20 0.9500 . ?
C21 C22 1.381(3) . ?
C21 H21 0.9500 . ?
C22 C23 1.385(3) . ?
C23 C24 1.382(3) . ?
C23 H23 0.9500 . ?
C24 H24 0.9500 . ?
C25 H25A 0.9900 . ?
C25 H25B 0.9900 . ?
C26 C27 1.386(3) . ?
C26 C31 1.387(3) . ?
C27 C28 1.381(3) . ?
C27 H27 0.9500 . ?
C28 C29 1.398(3) . ?
C28 H28 0.9500 . ?
C29 C30 1.390(3) . ?
C29 C32 1.528(3) . ?
C30 C31 1.379(3) . ?
C30 H30 0.9500 . ?
C31 H31 0.9500 . ?
C32 C33 1.455(7) . ?
C32 C33A 1.467(7) . ?
C32 C35 1.478(7) . ?
C32 C34A 1.505(7) . ?
C32 C34 1.689(6) . ?
C32 C35A 1.708(6) . ?
C33 H33A 0.9800 . ?
C33 H33B 0.9800 . ?
C33 H33C 0.9800 . ?
C34 H34A 0.9800 . ?
C34 H34B 0.9800 . ?
C34 H34C 0.9800 . ?
C35 H35A 0.9800 . ?
C35 H35B 0.9800 . ?
C35 H35C 0.9800 . ?
C33A H33D 0.9800 . ?
C33A H33E 0.9800 . ?
C33A H33F 0.9800 . ?
C34A H34D 0.9800 . ?
C34A H34E 0.9800 . ?
C34A H34F 0.9800 . ?
C35A H35D 0.9800 . ?
C35A H35E 0.9800 . ?
C35A H35F 0.9800 . ?

loop_
_geom_torsion_atom_site_label_1
_geom_torsion_atom_site_label_2
_geom_torsion_atom_site_label_3
_geom_torsion_atom_site_label_4
_geom_torsion
_geom_torsion_site_symmetry_1
_geom_torsion_site_symmetry_2
_geom_torsion_site_symmetry_3
_geom_torsion_site_symmetry_4
_geom_torsion_publ_flag
O1 C1 C2 C3 7.1(4) . . . . ?
O1 C1 C2 C7 -170.9(2) . . . . ?
C7 C2 C3 C4 1.0(4) . . . . ?
C1 C2 C3 C4 -177.1(2) . . . . ?
C2 C3 C4 C5 0.1(4) . . . . ?
C3 C4 C5 C6 -0.8(3) . . . . ?
C3 C4 C5 C8 178.5(2) . . . . ?
C4 C5 C6 C7 0.4(3) . . . . ?
C8 C5 C6 C7 -178.85(18) . . . . ?
C5 C6 C7 C2 0.6(3) . . . . ?
C3 C2 C7 C6 -1.3(3) . . . . ?
C1 C2 C7 C6 176.7(2) . . . . ?
C6 C5 C8 C17 -19.6(3) . . . . ?
C4 C5 C8 C17 161.1(2) . . . . ?
C6 C5 C8 C9 160.44(19) . . . . ?
C4 C5 C8 C9 -18.8(3) . . . . ?
C17 C8 C9 C10 12.9(3) . . . . ?
C5 C8 C9 C10 -167.12(19) . . . . ?
C8 C9 C10 C11 171.43(19) . . . . ?
C9 C10 C11 C12 104.5(3) . . . . ?
C9 C10 C11 C16 -74.1(3) . . . . ?
C16 C11 C12 C13 0.0(4) . . . . ?
C10 C11 C12 C13 -178.5(2) . . . . ?
C11 C12 C13 C14 0.2(4) . . . . ?
C12 C13 C14 C15 0.0(4) . . . . ?
C13 C14 C15 C16 -0.3(4) . . . . ?
C14 C15 C16 C11 0.6(4) . . . . ?
C12 C11 C16 C15 -0.4(3) . . . . ?
C10 C11 C16 C15 178.2(2) . . . . ?
C17 C18 C19 C24 16.7(3) . . . . ?
C25 C18 C19 C24 -163.52(17) . . . . ?
C17 C18 C19 C20 -163.02(19) . . . . ?
C25 C18 C19 C20 16.7(3) . . . . ?
C24 C19 C20 C21 1.3(3) . . . . ?
C18 C19 C20 C21 -178.94(18) . . . . ?
C19 C20 C21 C22 0.1(3) . . . . ?
C20 C21 C22 C23 -1.1(3) . . . . ?
C20 C21 C22 Cl1 178.66(16) . . . . ?
C21 C22 C23 C24 0.6(3) . . . . ?
Cl1 C22 C23 C24 -179.14(15) . . . . ?
C22 C23 C24 C19 0.9(3) . . . . ?
C20 C19 C24 C23 -1.8(3) . . . . ?
C18 C19 C24 C23 178.44(18) . . . . ?
C17 C18 C25 S1 -94.53(19) . . . . ?
C19 C18 C25 S1 85.69(19) . . . . ?
O3 S1 C25 C18 -179.65(14) . . . . ?
O2 S1 C25 C18 51.87(16) . . . . ?
C26 S1 C25 C18 -64.05(16) . . . . ?
O3 S1 C26 C27 28.11(19) . . . . ?
O2 S1 C26 C27 158.15(16) . . . . ?
C25 S1 C26 C27 -86.09(18) . . . . ?
O3 S1 C26 C31 -155.33(16) . . . . ?
O2 S1 C26 C31 -25.29(19) . . . . ?
C25 S1 C26 C31 90.47(17) . . . . ?
C31 C26 C27 C28 -0.1(3) . . . . ?
S1 C26 C27 C28 176.46(17) . . . . ?
C26 C27 C28 C29 -0.1(3) . . . . ?
C27 C28 C29 C30 0.7(4) . . . . ?
C27 C28 C29 C32 -177.7(2) . . . . ?
C28 C29 C30 C31 -1.0(3) . . . . ?
C32 C29 C30 C31 177.4(2) . . . . ?
C29 C30 C31 C26 0.8(3) . . . . ?
C27 C26 C31 C30 -0.3(3) . . . . ?
S1 C26 C31 C30 -176.79(16) . . . . ?
C30 C29 C32 C33 132.9(4) . . . . ?
C28 C29 C32 C33 -48.8(5) . . . . ?
C30 C29 C32 C33A 175.0(4) . . . . ?
C28 C29 C32 C33A -6.6(5) . . . . ?
C30 C29 C32 C35 -3.8(5) . . . . ?
C28 C29 C32 C35 174.5(4) . . . . ?
C30 C29 C32 C34A -50.1(5) . . . . ?
C28 C29 C32 C34A 128.3(4) . . . . ?
C30 C29 C32 C34 -116.1(3) . . . . ?
C28 C29 C32 C34 62.2(4) . . . . ?
C30 C29 C32 C35A 60.2(4) . . . . ?
C28 C29 C32 C35A -121.4(3) . . . . ?
